data_8105851
loop_
_publ_author_name
'Lee, See Mun'
'Lo, Kong Mun'
'Tiekink, Edward R.T.'

_publ_section_title
;
 Crystal structure of (dibenzyl sulphoxide-\kO)bis(2-chlorobenzyl-\kC
 1)dichloridotin(IV), C28H26Cl4OSSn
;
_journal_issue 4
_journal_name_full 'Zeitschrift f\"ur Kristallographie - New Crystal Structures'
_journal_page_first 787
_journal_page_last 789
_journal_paper_doi 10.1515/ncrs-2019-0113
_journal_volume 234
_journal_year 2019
_chemical_formula_moiety 'C28 H26 Cl4 O S Sn'
_chemical_formula_sum 'C28 H26 Cl4 O S Sn'
_chemical_formula_weight 671.04
_space_group_crystal_system monoclinic
_space_group_IT_number 14
_space_group_name_Hall '-P 2ybc'
_space_group_name_H-M_alt 'P 1 21/c 1'
_atom_sites_solution_hydrogens geom
_audit_creation_method SHELXL-2018/3
_cell_angle_alpha 90
_cell_angle_beta 101.8200(10)
_cell_angle_gamma 90
_cell_formula_units_Z 4
_cell_length_a 10.6342(2)
_cell_length_b 12.9298(3)
_cell_length_c 20.3576(4)
_cell_measurement_reflns_used 9815
_cell_measurement_temperature 100(2)
_cell_measurement_theta_max 28.40
_cell_measurement_theta_min 2.51
_cell_volume 2739.78(10)
_computing_cell_refinement 'SAINT [2]'
_computing_data_collection 'APEX2 [2]'
_computing_data_reduction 'SAINT [2]'
_computing_molecular_graphics 'ORTEP-3 for Windows [5]'
_computing_publication_material 'SHELXL-2018/3 [4]'
_computing_structure_refinement 'SHELXL-2018/3 [4]'
_computing_structure_solution 'SHELXS-97 [3]'
_diffrn_ambient_temperature 100(2)
_diffrn_measured_fraction_theta_full 0.999
_diffrn_measured_fraction_theta_max 0.997
_diffrn_measurement_device_type 'CCD area detector'
_diffrn_measurement_method '\f and \w scans'
_diffrn_radiation_monochromator graphite
_diffrn_radiation_type MoK\a
_diffrn_radiation_wavelength 0.71073
_diffrn_reflns_av_R_equivalents 0.0154
_diffrn_reflns_av_unetI/netI 0.0141
_diffrn_reflns_Laue_measured_fraction_full 0.999
_diffrn_reflns_Laue_measured_fraction_max 0.997
_diffrn_reflns_limit_h_max 14
_diffrn_reflns_limit_h_min -14
_diffrn_reflns_limit_k_max 17
_diffrn_reflns_limit_k_min -17
_diffrn_reflns_limit_l_max 27
_diffrn_reflns_limit_l_min -27
_diffrn_reflns_number 27156
_diffrn_reflns_point_group_measured_fraction_full 0.999
_diffrn_reflns_point_group_measured_fraction_max 0.997
_diffrn_reflns_theta_full 25.242
_diffrn_reflns_theta_max 28.411
_diffrn_reflns_theta_min 1.878
_diffrn_source 'fine-focus sealed tube'
_diffrn_standards_decay_% 0
_diffrn_standards_interval_count 0
_diffrn_standards_interval_time 0
_diffrn_standards_number 0
_exptl_absorpt_coefficient_mu 1.420
_exptl_absorpt_correction_T_max 0.7457
_exptl_absorpt_correction_T_min 0.6295
_exptl_absorpt_correction_type multi-scan
_exptl_absorpt_process_details 'SADABS [1]'
_exptl_crystal_colour colourless
_exptl_crystal_density_diffrn 1.627
_exptl_crystal_description slab
_exptl_crystal_F_000 1344
_exptl_crystal_size_max 0.500
_exptl_crystal_size_mid 0.400
_exptl_crystal_size_min 0.300
_refine_diff_density_max 0.414
_refine_diff_density_min -0.485
_refine_diff_density_rms 0.063
_refine_ls_extinction_coef .
_refine_ls_extinction_method none
_refine_ls_goodness_of_fit_ref 1.021
_refine_ls_hydrogen_treatment constr
_refine_ls_matrix_type full
_refine_ls_number_parameters 316
_refine_ls_number_reflns 6871
_refine_ls_number_restraints 0
_refine_ls_restrained_S_all 1.021
_refine_ls_R_factor_all 0.0209
_refine_ls_R_factor_gt 0.0197
_refine_ls_shift/su_max 0.001
_refine_ls_shift/su_mean 0.000
_refine_ls_structure_factor_coef Fsqd
_refine_ls_weighting_details 'w=1/[\s^2^(Fo^2^)+(0.0267P)^2^+2.4810P] where P=(Fo^2^+2Fc^2^)/3'
_refine_ls_weighting_scheme calc
_refine_ls_wR_factor_gt 0.0513
_refine_ls_wR_factor_ref 0.0520
_reflns_Friedel_coverage 0.000
_reflns_Friedel_fraction_full .
_reflns_Friedel_fraction_max .
_reflns_number_gt 6626
_reflns_number_total 6871
_reflns_threshold_expression 'I > 2\s(I)'
_cod_data_source_file suppl_ncrs-2019-0113_suppl.cif
_cod_data_source_block shelx
_cod_original_sg_symbol_H-M 'P 21/c'
_cod_database_code 8105851
_shelx_shelxl_version_number 2018/3
_shelx_space_group_comment
;
The symmetry employed for this shelxl refinement is uniquely defined
by the following loop, which should always be used as a source of
symmetry information in preference to the above space-group names.
They are only intended as comments.
;
_shelx_estimated_absorpt_t_min 0.537
_shelx_estimated_absorpt_t_max 0.675

loop_
_space_group_symop_operation_xyz
'x, y, z'
'-x, y+1/2, -z+1/2'
'-x, -y, -z'
'x, -y-1/2, z-1/2'

loop_
_atom_site_label
_atom_site_type_symbol
_atom_site_fract_x
_atom_site_fract_y
_atom_site_fract_z
_atom_site_U_iso_or_equiv
_atom_site_adp_type
_atom_site_occupancy
_atom_site_site_symmetry_order
_atom_site_calc_flag
_atom_site_refinement_flags_posn
_atom_site_refinement_flags_adp
_atom_site_refinement_flags_occupancy
_atom_site_disorder_assembly
_atom_site_disorder_group
Sn Sn 0.47540(2) 0.68796(2) 0.06810(2) 0.01038(3) Uani 1 1 d . . . . .
Cl1 Cl 0.35208(4) 0.71266(3) -0.04186(2) 0.01775(7) Uani 1 1 d . . . . .
Cl2 Cl 0.31041(4) 0.58423(3) 0.10261(2) 0.02123(8) Uani 1 1 d . . . . .
Cl3 Cl 0.63697(5) 0.60439(4) 0.22130(2) 0.03233(11) Uani 1 1 d . . . . .
Cl4 Cl 0.16760(4) 0.84419(3) 0.08007(2) 0.02096(8) Uani 1 1 d . . . . .
S1 S 0.62684(3) 0.88295(3) -0.00742(2) 0.01378(7) Uani 1 1 d . . . . .
O1 O 0.63445(10) 0.77471(8) 0.02206(6) 0.0151(2) Uani 1 1 d . . . . .
C1 C 0.61099(15) 0.56421(12) 0.07189(8) 0.0157(3) Uani 1 1 d . . . . .
H1A H 0.576774 0.502481 0.091063 0.019 Uiso 1 1 calc R U . . .
H1B H 0.618122 0.546895 0.025421 0.019 Uiso 1 1 calc R U . . .
C2 C 0.74205(15) 0.58606(12) 0.11172(8) 0.0171(3) Uani 1 1 d . . . . .
C3 C 0.76659(18) 0.60201(13) 0.18066(9) 0.0232(3) Uani 1 1 d . . . . .
C4 C 0.8896(2) 0.61801(15) 0.21808(12) 0.0412(6) Uani 1 1 d . . . . .
H4 H 0.903747 0.626010 0.265418 0.049 Uiso 1 1 calc R U . . .
C5 C 0.9912(2) 0.62212(16) 0.18534(16) 0.0508(8) Uani 1 1 d . . . . .
H5 H 1.075916 0.633423 0.210269 0.061 Uiso 1 1 calc R U . . .
C6 C 0.97047(19) 0.60995(16) 0.11697(16) 0.0451(7) Uani 1 1 d . . . . .
H6 H 1.040441 0.614745 0.094644 0.054 Uiso 1 1 calc R U . . .
C7 C 0.84734(17) 0.59062(14) 0.08027(11) 0.0273(4) Uani 1 1 d . . . . .
H7 H 0.834477 0.580346 0.033158 0.033 Uiso 1 1 calc R U . . .
C8 C 0.46438(15) 0.83067(12) 0.12083(8) 0.0161(3) Uani 1 1 d . . . . .
H8A H 0.553138 0.852423 0.141034 0.019 Uiso 1 1 calc R U . . .
H8B H 0.427819 0.883861 0.087356 0.019 Uiso 1 1 calc R U . . .
C9 C 0.38835(16) 0.83147(12) 0.17481(8) 0.0155(3) Uani 1 1 d . . . . .
C10 C 0.25477(16) 0.84022(12) 0.16276(8) 0.0167(3) Uani 1 1 d . . . . .
C11 C 0.18681(16) 0.84616(13) 0.21410(9) 0.0203(3) Uani 1 1 d . . . . .
H11 H 0.096062 0.854024 0.204116 0.024 Uiso 1 1 calc R U . . .
C12 C 0.25319(18) 0.84046(14) 0.27999(9) 0.0222(3) Uani 1 1 d . . . . .
H12 H 0.207865 0.843545 0.315604 0.027 Uiso 1 1 calc R U . . .
C13 C 0.38572(18) 0.83026(13) 0.29407(8) 0.0209(3) Uani 1 1 d . . . . .
H13 H 0.431217 0.826063 0.339304 0.025 Uiso 1 1 calc R U . . .
C14 C 0.45197(16) 0.82619(12) 0.24203(8) 0.0180(3) Uani 1 1 d . . . . .
H14 H 0.542867 0.819643 0.252353 0.022 Uiso 1 1 calc R U . . .
C15 C 0.77335(16) 0.94458(13) 0.03643(8) 0.0194(3) Uani 1 1 d . . . . .
H15A H 0.848796 0.902662 0.031534 0.023 Uiso 1 1 calc R U . . .
H15B H 0.781812 1.013957 0.017222 0.023 Uiso 1 1 calc R U . . .
C16 C 0.76747(15) 0.95397(12) 0.10923(8) 0.0157(3) Uani 1 1 d . . . . .
C17 C 0.81963(15) 0.87638(12) 0.15417(8) 0.0170(3) Uani 1 1 d . . . . .
H17 H 0.861789 0.819031 0.139020 0.020 Uiso 1 1 calc R U . . .
C18 C 0.81003(16) 0.88282(13) 0.22113(8) 0.0196(3) Uani 1 1 d . . . . .
H18 H 0.846544 0.830252 0.251765 0.024 Uiso 1 1 calc R U . . .
C19 C 0.74728(16) 0.96579(13) 0.24333(8) 0.0203(3) Uani 1 1 d . . . . .
H19 H 0.740147 0.969603 0.289028 0.024 Uiso 1 1 calc R U . . .
C20 C 0.69492(16) 1.04321(13) 0.19888(9) 0.0212(3) Uani 1 1 d . . . . .
H20 H 0.651986 1.100055 0.214088 0.025 Uiso 1 1 calc R U . . .
C21 C 0.70543(16) 1.03742(12) 0.13203(8) 0.0193(3) Uani 1 1 d . . . . .
H21 H 0.670068 1.090716 0.101697 0.023 Uiso 1 1 calc R U . . .
C22 C 0.66228(15) 0.87030(13) -0.09132(8) 0.0176(3) Uani 1 1 d . . . . .
H22A H 0.588301 0.836714 -0.121129 0.021 Uiso 1 1 calc R U . . .
H22B H 0.671921 0.940294 -0.109375 0.021 Uiso 1 1 calc R U . . .
C23 C 0.78116(16) 0.80908(12) -0.09318(8) 0.0159(3) Uani 1 1 d . . . . .
C24 C 0.77685(16) 0.70171(13) -0.09309(8) 0.0183(3) Uani 1 1 d . . . . .
H24 H 0.697573 0.667330 -0.093964 0.022 Uiso 1 1 calc R U . . .
C25 C 0.88781(16) 0.64430(13) -0.09172(9) 0.0207(3) Uani 1 1 d . . . . .
H25 H 0.884074 0.570894 -0.091599 0.025 Uiso 1 1 calc R U . . .
C26 C 1.00392(17) 0.69369(14) -0.09054(9) 0.0216(3) Uani 1 1 d . . . . .
H26 H 1.079907 0.654302 -0.088939 0.026 Uiso 1 1 calc R U . . .
C27 C 1.00871(17) 0.80089(14) -0.09172(9) 0.0231(3) Uani 1 1 d . . . . .
H27 H 1.087867 0.834975 -0.091683 0.028 Uiso 1 1 calc R U . . .
C28 C 0.89789(17) 0.85851(13) -0.09294(9) 0.0214(3) Uani 1 1 d . . . . .
H28 H 0.901653 0.931901 -0.093623 0.026 Uiso 1 1 calc R U . . .

loop_
_atom_site_aniso_label
_atom_site_aniso_U_11
_atom_site_aniso_U_22
_atom_site_aniso_U_33
_atom_site_aniso_U_23
_atom_site_aniso_U_13
_atom_site_aniso_U_12
Sn 0.00991(5) 0.01012(5) 0.01146(5) 0.00017(3) 0.00304(4) -0.00031(3)
Cl1 0.01755(17) 0.02014(17) 0.01385(16) 0.00052(13) -0.00078(13) 0.00157(14)
Cl2 0.01625(17) 0.01816(18) 0.0315(2) 0.00496(15) 0.01016(15) -0.00351(14)
Cl3 0.0528(3) 0.0264(2) 0.01872(19) 0.00079(16) 0.00959(19) 0.0094(2)
Cl4 0.02088(18) 0.02148(18) 0.02018(18) 0.00246(14) 0.00342(14) 0.00096(15)
S1 0.01331(16) 0.01373(16) 0.01458(16) 0.00127(13) 0.00351(13) 0.00041(13)
O1 0.0151(5) 0.0130(5) 0.0187(5) 0.0017(4) 0.0071(4) -0.0008(4)
C1 0.0153(7) 0.0128(7) 0.0186(7) -0.0016(5) 0.0022(6) 0.0019(5)
C2 0.0138(7) 0.0108(7) 0.0256(8) 0.0015(6) 0.0011(6) 0.0023(5)
C3 0.0262(8) 0.0133(7) 0.0263(8) 0.0003(6) -0.0040(7) 0.0029(6)
C4 0.0457(13) 0.0150(8) 0.0471(12) 0.0000(8) -0.0279(10) 0.0041(8)
C5 0.0194(9) 0.0171(9) 0.100(2) 0.0038(11) -0.0249(11) 0.0010(7)
C6 0.0139(8) 0.0193(9) 0.101(2) 0.0094(11) 0.0097(11) 0.0040(7)
C7 0.0183(8) 0.0173(8) 0.0483(11) 0.0063(7) 0.0114(8) 0.0053(6)
C8 0.0173(7) 0.0146(7) 0.0184(7) -0.0030(6) 0.0085(6) -0.0036(6)
C9 0.0198(7) 0.0106(6) 0.0183(7) -0.0026(5) 0.0089(6) -0.0016(5)
C10 0.0195(7) 0.0135(7) 0.0177(7) -0.0004(6) 0.0055(6) -0.0001(6)
C11 0.0189(7) 0.0178(7) 0.0271(8) -0.0018(6) 0.0115(6) -0.0004(6)
C12 0.0276(9) 0.0199(8) 0.0236(8) -0.0034(6) 0.0155(7) -0.0018(7)
C13 0.0292(9) 0.0181(7) 0.0168(7) -0.0020(6) 0.0080(7) -0.0016(6)
C14 0.0191(7) 0.0161(7) 0.0201(8) -0.0034(6) 0.0068(6) -0.0013(6)
C15 0.0187(7) 0.0224(8) 0.0173(7) 0.0007(6) 0.0040(6) -0.0092(6)
C16 0.0135(7) 0.0167(7) 0.0166(7) 0.0001(6) 0.0024(5) -0.0056(6)
C17 0.0157(7) 0.0157(7) 0.0189(7) -0.0021(6) 0.0022(6) -0.0002(6)
C18 0.0212(8) 0.0190(8) 0.0164(7) 0.0012(6) -0.0012(6) -0.0006(6)
C19 0.0216(8) 0.0219(8) 0.0173(7) -0.0048(6) 0.0037(6) -0.0060(6)
C20 0.0206(8) 0.0156(7) 0.0275(8) -0.0078(6) 0.0049(6) -0.0014(6)
C21 0.0193(7) 0.0127(7) 0.0241(8) 0.0021(6) 0.0004(6) -0.0018(6)
C22 0.0191(7) 0.0202(7) 0.0139(7) 0.0018(6) 0.0043(6) 0.0010(6)
C23 0.0164(7) 0.0187(7) 0.0131(7) -0.0003(5) 0.0041(6) -0.0001(6)
C24 0.0154(7) 0.0206(8) 0.0201(7) -0.0040(6) 0.0061(6) -0.0041(6)
C25 0.0207(8) 0.0182(8) 0.0245(8) -0.0038(6) 0.0078(6) -0.0012(6)
C26 0.0171(7) 0.0268(9) 0.0220(8) -0.0039(6) 0.0063(6) 0.0007(6)
C27 0.0171(8) 0.0265(9) 0.0271(9) -0.0031(7) 0.0082(7) -0.0057(6)
C28 0.0242(8) 0.0179(8) 0.0243(8) -0.0012(6) 0.0101(7) -0.0043(6)

loop_
_atom_type_symbol
_atom_type_description
_atom_type_scat_dispersion_real
_atom_type_scat_dispersion_imag
_atom_type_scat_source
C C 0.0033 0.0016 'International Tables Vol C Tables 4.2.6.8 and 6.1.1.4'
H H 0.0000 0.0000 'International Tables Vol C Tables 4.2.6.8 and 6.1.1.4'
Cl Cl 0.1484 0.1585 'International Tables Vol C Tables 4.2.6.8 and 6.1.1.4'
O O 0.0106 0.0060 'International Tables Vol C Tables 4.2.6.8 and 6.1.1.4'
S S 0.1246 0.1234 'International Tables Vol C Tables 4.2.6.8 and 6.1.1.4'
Sn Sn -0.6537 1.4246 'International Tables Vol C Tables 4.2.6.8 and 6.1.1.4'

loop_
_geom_angle_atom_site_label_1
_geom_angle_atom_site_label_2
_geom_angle_atom_site_label_3
_geom_angle
_geom_angle_site_symmetry_1
_geom_angle_site_symmetry_3
C1 Sn C8 136.67(6) . .
C1 Sn Cl1 111.83(4) . .
C8 Sn Cl1 106.23(5) . .
C1 Sn O1 80.72(5) . .
C8 Sn O1 84.71(5) . .
Cl1 Sn O1 82.23(3) . .
C1 Sn Cl2 95.62(4) . .
C8 Sn Cl2 102.33(4) . .
Cl1 Sn Cl2 93.146(14) . .
O1 Sn Cl2 172.48(3) . .
O1 S1 C15 103.86(7) . .
O1 S1 C22 106.37(7) . .
C15 S1 C22 100.26(7) . .
S1 O1 Sn 127.32(6) . .
C2 C1 Sn 115.18(10) . .
C2 C1 H1A 108.5 . .
Sn C1 H1A 108.5 . .
C2 C1 H1B 108.5 . .
Sn C1 H1B 108.5 . .
H1A C1 H1B 107.5 . .
C3 C2 C7 116.96(16) . .
C3 C2 C1 122.65(15) . .
C7 C2 C1 120.40(16) . .
C2 C3 C4 122.5(2) . .
C2 C3 Cl3 118.55(13) . .
C4 C3 Cl3 118.93(17) . .
C5 C4 C3 118.9(2) . .
C5 C4 H4 120.6 . .
C3 C4 H4 120.6 . .
C6 C5 C4 120.35(19) . .
C6 C5 H5 119.8 . .
C4 C5 H5 119.8 . .
C5 C6 C7 120.2(2) . .
C5 C6 H6 119.9 . .
C7 C6 H6 119.9 . .
C6 C7 C2 121.0(2) . .
C6 C7 H7 119.5 . .
C2 C7 H7 119.5 . .
C9 C8 Sn 117.84(10) . .
C9 C8 H8A 107.8 . .
Sn C8 H8A 107.8 . .
C9 C8 H8B 107.8 . .
Sn C8 H8B 107.8 . .
H8A C8 H8B 107.2 . .
C10 C9 C14 116.54(14) . .
C10 C9 C8 123.83(15) . .
C14 C9 C8 119.60(15) . .
C11 C10 C9 122.67(15) . .
C11 C10 Cl4 117.89(13) . .
C9 C10 Cl4 119.44(12) . .
C12 C11 C10 119.05(16) . .
C12 C11 H11 120.5 . .
C10 C11 H11 120.5 . .
C11 C12 C13 120.05(15) . .
C11 C12 H12 120.0 . .
C13 C12 H12 120.0 . .
C14 C13 C12 119.96(16) . .
C14 C13 H13 120.0 . .
C12 C13 H13 120.0 . .
C13 C14 C9 121.70(16) . .
C13 C14 H14 119.1 . .
C9 C14 H14 119.1 . .
C16 C15 S1 108.43(11) . .
C16 C15 H15A 110.0 . .
S1 C15 H15A 110.0 . .
C16 C15 H15B 110.0 . .
S1 C15 H15B 110.0 . .
H15A C15 H15B 108.4 . .
C21 C16 C17 119.39(15) . .
C21 C16 C15 120.67(15) . .
C17 C16 C15 119.89(15) . .
C16 C17 C18 120.08(15) . .
C16 C17 H17 120.0 . .
C18 C17 H17 120.0 . .
C19 C18 C17 120.18(15) . .
C19 C18 H18 119.9 . .
C17 C18 H18 119.9 . .
C18 C19 C20 120.07(15) . .
C18 C19 H19 120.0 . .
C20 C19 H19 120.0 . .
C19 C20 C21 119.85(15) . .
C19 C20 H20 120.1 . .
C21 C20 H20 120.1 . .
C16 C21 C20 120.43(15) . .
C16 C21 H21 119.8 . .
C20 C21 H21 119.8 . .
C23 C22 S1 114.00(11) . .
C23 C22 H22A 108.8 . .
S1 C22 H22A 108.8 . .
C23 C22 H22B 108.8 . .
S1 C22 H22B 108.8 . .
H22A C22 H22B 107.6 . .
C24 C23 C28 119.16(15) . .
C24 C23 C22 119.98(15) . .
C28 C23 C22 120.83(15) . .
C23 C24 C25 120.39(15) . .
C23 C24 H24 119.8 . .
C25 C24 H24 119.8 . .
C26 C25 C24 120.27(16) . .
C26 C25 H25 119.9 . .
C24 C25 H25 119.9 . .
C27 C26 C25 119.72(16) . .
C27 C26 H26 120.1 . .
C25 C26 H26 120.1 . .
C26 C27 C28 120.11(16) . .
C26 C27 H27 119.9 . .
C28 C27 H27 119.9 . .
C23 C28 C27 120.33(16) . .
C23 C28 H28 119.8 . .
C27 C28 H28 119.8 . .

loop_
_geom_bond_atom_site_label_1
_geom_bond_atom_site_label_2
_geom_bond_distance
_geom_bond_site_symmetry_2
Sn C1 2.1447(15) .
Sn C8 2.1499(15) .
Sn Cl1 2.3728(4) .
Sn O1 2.3764(11) .
Sn Cl2 2.4239(4) .
Cl3 C3 1.747(2) .
Cl4 C10 1.7481(17) .
S1 O1 1.5183(11) .
S1 C15 1.8137(16) .
S1 C22 1.8304(16) .
C1 C2 1.489(2) .
C1 H1A 0.9900 .
C1 H1B 0.9900 .
C2 C3 1.389(2) .
C2 C7 1.400(2) .
C3 C4 1.388(3) .
C4 C5 1.382(4) .
C4 H4 0.9500 .
C5 C6 1.373(4) .
C5 H5 0.9500 .
C6 C7 1.391(3) .
C6 H6 0.9500 .
C7 H7 0.9500 .
C8 C9 1.492(2) .
C8 H8A 0.9900 .
C8 H8B 0.9900 .
C9 C10 1.396(2) .
C9 C14 1.399(2) .
C10 C11 1.389(2) .
C11 C12 1.384(3) .
C11 H11 0.9500 .
C12 C13 1.386(3) .
C12 H12 0.9500 .
C13 C14 1.388(2) .
C13 H13 0.9500 .
C14 H14 0.9500 .
C15 C16 1.501(2) .
C15 H15A 0.9900 .
C15 H15B 0.9900 .
C16 C21 1.393(2) .
C16 C17 1.394(2) .
C17 C18 1.390(2) .
C17 H17 0.9500 .
C18 C19 1.387(2) .
C18 H18 0.9500 .
C19 C20 1.387(2) .
C19 H19 0.9500 .
C20 C21 1.390(2) .
C20 H20 0.9500 .
C21 H21 0.9500 .
C22 C23 1.499(2) .
C22 H22A 0.9900 .
C22 H22B 0.9900 .
C23 C24 1.389(2) .
C23 C28 1.395(2) .
C24 C25 1.390(2) .
C24 H24 0.9500 .
C25 C26 1.386(2) .
C25 H25 0.9500 .
C26 C27 1.387(2) .
C26 H26 0.9500 .
C27 C28 1.390(2) .
C27 H27 0.9500 .
C28 H28 0.9500 .

loop_
_geom_torsion_atom_site_label_1
_geom_torsion_atom_site_label_2
_geom_torsion_atom_site_label_3
_geom_torsion_atom_site_label_4
_geom_torsion
_geom_torsion_site_symmetry_1
_geom_torsion_site_symmetry_2
_geom_torsion_site_symmetry_3
_geom_torsion_site_symmetry_4
C15 S1 O1 Sn 128.16(8) . . . .
C22 S1 O1 Sn -126.54(8) . . . .
Sn C1 C2 C3 65.32(18) . . . .
Sn C1 C2 C7 -115.14(14) . . . .
C7 C2 C3 C4 -2.4(2) . . . .
C1 C2 C3 C4 177.19(16) . . . .
C7 C2 C3 Cl3 176.40(12) . . . .
C1 C2 C3 Cl3 -4.0(2) . . . .
C2 C3 C4 C5 2.5(3) . . . .
Cl3 C3 C4 C5 -176.28(15) . . . .
C3 C4 C5 C6 -0.4(3) . . . .
C4 C5 C6 C7 -1.7(3) . . . .
C5 C6 C7 C2 1.8(3) . . . .
C3 C2 C7 C6 0.2(2) . . . .
C1 C2 C7 C6 -179.36(16) . . . .
Sn C8 C9 C10 -80.55(18) . . . .
Sn C8 C9 C14 101.33(15) . . . .
C14 C9 C10 C11 1.6(2) . . . .
C8 C9 C10 C11 -176.57(15) . . . .
C14 C9 C10 Cl4 -178.50(12) . . . .
C8 C9 C10 Cl4 3.3(2) . . . .
C9 C10 C11 C12 -1.8(3) . . . .
Cl4 C10 C11 C12 178.33(13) . . . .
C10 C11 C12 C13 0.8(3) . . . .
C11 C12 C13 C14 0.3(3) . . . .
C12 C13 C14 C9 -0.4(3) . . . .
C10 C9 C14 C13 -0.5(2) . . . .
C8 C9 C14 C13 177.76(15) . . . .
O1 S1 C15 C16 -65.52(13) . . . .
C22 S1 C15 C16 -175.38(12) . . . .
S1 C15 C16 C21 -84.75(16) . . . .
S1 C15 C16 C17 92.47(16) . . . .
C21 C16 C17 C18 -0.3(2) . . . .
C15 C16 C17 C18 -177.53(14) . . . .
C16 C17 C18 C19 0.7(2) . . . .
C17 C18 C19 C20 -0.6(2) . . . .
C18 C19 C20 C21 0.0(2) . . . .
C17 C16 C21 C20 -0.3(2) . . . .
C15 C16 C21 C20 176.92(15) . . . .
C19 C20 C21 C16 0.4(2) . . . .
O1 S1 C22 C23 -49.56(13) . . . .
C15 S1 C22 C23 58.32(13) . . . .
S1 C22 C23 C24 80.67(17) . . . .
S1 C22 C23 C28 -97.36(16) . . . .
C28 C23 C24 C25 1.0(3) . . . .
C22 C23 C24 C25 -177.07(15) . . . .
C23 C24 C25 C26 -0.1(3) . . . .
C24 C25 C26 C27 -0.9(3) . . . .
C25 C26 C27 C28 1.1(3) . . . .
C24 C23 C28 C27 -0.9(3) . . . .
C22 C23 C28 C27 177.19(16) . . . .
C26 C27 C28 C23 -0.2(3) . . . .
